data_4032551
loop_
_publ_author_name
'Okada, Hiroshi'
'Kawakami, Hiroki'
'Aoyagi, Shinobu'
'Matsuo, Yutaka'

_publ_section_title
;
 Crystallographic Structure Determination of Both [5,6]- and [6,6]-Isomers
 of Lithium-Ion-Containing Diphenylmethano[60]fullerene.
;
_journal_issue 11
_journal_name_full 'The Journal of organic chemistry'
_journal_page_first 5868
_journal_page_last 5872
_journal_paper_doi 10.1021/acs.joc.7b00730
_journal_volume 82
_journal_year 2017
_chemical_formula_sum 'C79.63 H13.86 Cl0.77 F6 Li N O4 S2'
_chemical_formula_weight 1260.67
_chemical_name_systematic
;
 ?
;
_space_group_crystal_system triclinic
_space_group_IT_number 2
_space_group_name_Hall '-P 1'
_space_group_name_H-M_alt 'P -1'
_symmetry_space_group_name_Hall '-P 1'
_symmetry_space_group_name_H-M 'P -1'
_atom_sites_solution_hydrogens geom
_audit_creation_method SHELXL-2013
_cell_angle_alpha 85.740(10)
_cell_angle_beta 72.950(10)
_cell_angle_gamma 68.680(10)
_cell_formula_units_Z 2
_cell_length_a 10.3770(10)
_cell_length_b 14.5170(10)
_cell_length_c 18.313(2)
_cell_measurement_reflns_used 1151
_cell_measurement_temperature 100
_cell_measurement_theta_max 14.96
_cell_measurement_theta_min 1.0
_cell_volume 2455.4(5)
_computing_cell_refinement 'RAPID-AUTO (Rigaku Corporation)'
_computing_data_collection 'RAPID-AUTO (Rigaku Corporation)'
_computing_data_reduction 'RAPID-AUTO (Rigaku Corporation)'
_computing_structure_refinement 'SHELXL-2013 (Sheldrick, 2013)'
_computing_structure_solution SIR2004
_diffrn_ambient_temperature 100
_diffrn_detector_area_resol_mean 10
_diffrn_measured_fraction_theta_full 0.907
_diffrn_measured_fraction_theta_max 0.897
_diffrn_measurement_device_type 'Large cylindrical imaging plate camera'
_diffrn_measurement_method 'Oscilation method'
_diffrn_radiation_type synchrotron
_diffrn_radiation_wavelength 0.41289
_diffrn_reflns_av_R_equivalents 0.0316
_diffrn_reflns_av_unetI/netI 0.3184
_diffrn_reflns_Laue_measured_fraction_full 0.907
_diffrn_reflns_Laue_measured_fraction_max 0.897
_diffrn_reflns_limit_h_max 12
_diffrn_reflns_limit_h_min -12
_diffrn_reflns_limit_k_max 18
_diffrn_reflns_limit_k_min -18
_diffrn_reflns_limit_l_max 22
_diffrn_reflns_limit_l_min -22
_diffrn_reflns_number 14255
_diffrn_reflns_point_group_measured_fraction_full 0.907
_diffrn_reflns_point_group_measured_fraction_max 0.897
_diffrn_reflns_theta_full 14.343
_diffrn_reflns_theta_max 14.950
_diffrn_reflns_theta_min 1.125
_diffrn_source 'SPring-8 BL02B1 bending magnet'
_exptl_absorpt_coefficient_mu 0.072
_exptl_absorpt_correction_type none
_exptl_crystal_colour black
_exptl_crystal_density_diffrn 1.705
_exptl_crystal_description 'thin plate'
_exptl_crystal_F_000 1265.4
_exptl_crystal_size_max 0.12
_exptl_crystal_size_mid 0.02
_exptl_crystal_size_min 0.01
_refine_diff_density_max 0.725
_refine_diff_density_min -0.396
_refine_diff_density_rms 0.068
_refine_ls_extinction_method none
_refine_ls_goodness_of_fit_ref 1.077
_refine_ls_hydrogen_treatment constr
_refine_ls_matrix_type full
_refine_ls_number_parameters 1107
_refine_ls_number_reflns 5287
_refine_ls_number_restraints 2743
_refine_ls_restrained_S_all 0.885
_refine_ls_R_factor_all 0.0660
_refine_ls_R_factor_gt 0.0653
_refine_ls_shift/su_max 0.000
_refine_ls_shift/su_mean 0.000
_refine_ls_structure_factor_coef Fsqd
_refine_ls_weighting_details
;
 w=1/[\s^2^(Fo^2^)+(0.1300P)^2^]
 where P=(Fo^2^+2Fc^2^)/3
;
_refine_ls_weighting_scheme calc
_refine_ls_wR_factor_gt 0.1823
_refine_ls_wR_factor_ref 0.1833
_reflns_Friedel_coverage 0.000
_reflns_number_gt 5178
_reflns_number_total 5287
_reflns_threshold_expression 'I > 2\s(I)'
_cod_data_source_file jo7b00730_si_001.cif
_cod_data_source_block 56-LiC61Ph2_TFSI_C6H5Cl
_cod_original_cell_volume 2455.4(4)
_cod_database_code 4032551
_shelx_space_group_comment
;
The symmetry employed for this shelxl refinement is uniquely defined
by the following loop, which should always be used as a source of
symmetry information in preference to the above space-group names.
They are only intended as comments.
;
_shelxl_version_number 2013-2

loop_
_space_group_symop_operation_xyz
'x, y, z'
'-x, -y, -z'

loop_
_atom_site_label
_atom_site_type_symbol
_atom_site_fract_x
_atom_site_fract_y
_atom_site_fract_z
_atom_site_U_iso_or_equiv
_atom_site_adp_type
_atom_site_occupancy
_atom_site_site_symmetry_order
_atom_site_calc_flag
_atom_site_refinement_flags_posn
_atom_site_refinement_flags_adp
_atom_site_refinement_flags_occupancy
_atom_site_disorder_assembly
_atom_site_disorder_group
N1 N 0.2424(5) 0.1719(4) 0.7278(3) 0.0437(12) Uani 1 1 d . . . . .
S1 S 0.33927(17) 0.19793(10) 0.65223(9) 0.0417(4) Uani 1 1 d . . . . .
S2 S 0.29012(14) 0.11278(10) 0.79686(9) 0.0366(4) Uani 1 1 d . . . . .
O1 O 0.2525(6) 0.2776(3) 0.6174(3) 0.0620(13) Uani 1 1 d . . . . .
O2 O 0.4746(5) 0.1987(4) 0.6553(3) 0.0686(15) Uani 1 1 d . . . . .
O3 O 0.4411(4) 0.0735(3) 0.7901(2) 0.0415(10) Uani 1 1 d . . . . .
O4 O 0.2079(4) 0.0505(3) 0.8248(3) 0.0523(11) Uani 1 1 d . . . . .
C1 C 0.3877(6) 0.0915(4) 0.5898(3) 0.0347(13) Uani 1 1 d . . . . .
C2 C 0.2157(8) 0.2130(6) 0.8698(4) 0.0618(19) Uani 1 1 d . . . . .
F1 F 0.4509(4) 0.0072(2) 0.6201(2) 0.0475(9) Uani 1 1 d . . . . .
F2 F 0.2701(4) 0.0853(2) 0.5775(2) 0.0486(9) Uani 1 1 d . . . . .
F3 F 0.4744(4) 0.1009(3) 0.5224(2) 0.0564(10) Uani 1 1 d . . . . .
F4 F 0.0733(5) 0.2553(4) 0.8835(3) 0.1033(18) Uani 1 1 d . . . . .
F5 F 0.2743(6) 0.2813(3) 0.8468(3) 0.0952(16) Uani 1 1 d . . . . .
F6 F 0.2439(5) 0.1775(4) 0.9341(2) 0.0792(13) Uani 1 1 d . . . . .
C301 C 0.4104(7) 0.5478(5) 0.9334(4) 0.0635(18) Uiso 0.340(6) 1 d G U P A 1
C302 C 0.4784(11) 0.4511(5) 0.9025(7) 0.0635(18) Uiso 0.340(6) 1 d G U P A 1
C303 C 0.4063(14) 0.3841(6) 0.9218(9) 0.0635(18) Uiso 0.340(6) 1 d G U P A 1
C304 C 0.2669(14) 0.4136(8) 0.9720(8) 0.0635(18) Uiso 0.340(6) 1 d G U P A 1
C305 C 0.1993(11) 0.5103(9) 1.0029(8) 0.0635(18) Uiso 0.340(6) 1 d G U P A 1
C306 C 0.2709(9) 0.5775(7) 0.9836(7) 0.0635(18) Uiso 0.340(6) 1 d G U P A 1
Cl1 Cl 0.4991(7) 0.6306(5) 0.9095(4) 0.087(3) Uani 0.340(6) 1 d G . P A 1
H301 H 0.5884 0.4269 0.8628 0.0635(18) Uiso 0.340(6) 1 d G U P A 1
H302 H 0.4598 0.3078 0.8975 0.0635(18) Uiso 0.340(6) 1 d G U P A 1
H303 H 0.2102 0.3606 0.9873 0.0635(18) Uiso 0.340(6) 1 d G U P A 1
H304 H 0.0891 0.5336 1.0425 0.0635(18) Uiso 0.340(6) 1 d G U P A 1
H305 H 0.2162 0.6536 1.0084 0.0635(18) Uiso 0.340(6) 1 d G U P A 1
Li1 Li 0.9674(10) 0.8417(7) 0.7198(6) 0.046(3) Uani 1 1 d . . . B 1
C11 C 0.8030(5) 1.1535(3) 0.7671(3) 0.0299(12) Uani 1 1 d . . . B 1
C12 C 0.6768(5) 1.2056(4) 0.7479(3) 0.0353(13) Uani 1 1 d . . . B 1
H12 H 0.6058 1.1781 0.7558 0.042 Uiso 1 1 calc R U . B 1
C13 C 0.6551(6) 1.2988(4) 0.7169(4) 0.0437(15) Uani 1 1 d . . . B 1
H13 H 0.5706 1.3331 0.7036 0.052 Uiso 1 1 calc R U . B 1
C14 C 0.7611(7) 1.3402(4) 0.7060(4) 0.0470(16) Uani 1 1 d . . . B 1
H14 H 0.7467 1.4027 0.6860 0.056 Uiso 1 1 calc R U . B 1
C15 C 0.8866(7) 1.2887(4) 0.7246(4) 0.0476(16) Uani 1 1 d . . . B 1
H15 H 0.9576 1.3162 0.7163 0.057 Uiso 1 1 calc R U . B 1
C16 C 0.9086(6) 1.1956(4) 0.7558(4) 0.0419(14) Uani 1 1 d . . . B 1
H16 H 0.9931 1.1616 0.7691 0.050 Uiso 1 1 calc R U . B 1
C17 C 0.7598(5) 1.0725(3) 0.8933(3) 0.0297(11) Uani 1 1 d . . . B 1
C18 C 0.8471(6) 1.0788(4) 0.9363(3) 0.0371(13) Uani 1 1 d . . . B 1
H18 H 0.9432 1.0705 0.9122 0.045 Uiso 1 1 calc R U . B 1
C19 C 0.7920(7) 1.0973(5) 1.0146(4) 0.0507(16) Uani 1 1 d . . . B 1
H19 H 0.8507 1.1013 1.0432 0.061 Uiso 1 1 calc R U . B 1
C20 C 0.6493(7) 1.1097(5) 1.0498(4) 0.0564(18) Uani 1 1 d . . . B 1
H20 H 0.6123 1.1207 1.1025 0.068 Uiso 1 1 calc R U . B 1
C21 C 0.5606(6) 1.1058(4) 1.0072(3) 0.0468(15) Uani 1 1 d . . . B 1
H21 H 0.4639 1.1160 1.0312 0.056 Uiso 1 1 calc R U . B 1
C22 C 0.6155(5) 1.0868(4) 0.9295(3) 0.0361(13) Uani 1 1 d . . . B 1
H22 H 0.5561 1.0835 0.9011 0.043 Uiso 1 1 calc R U . B 1
C23 C 0.8221(5) 1.0545(3) 0.8063(3) 0.0257(11) Uani 1 1 d . . . B 1
C110 C 0.9726(5) 0.9781(3) 0.7830(2) 0.0274(11) Uani 1 1 d D U . B 1
C114 C 0.7684(5) 0.9882(3) 0.7730(2) 0.0254(10) Uani 1 1 d D U . B 1
C109 C 0.9944(11) 0.8854(8) 0.8311(8) 0.026(2) Uani 0.524(2) 1 d D U P B 1
C112 C 1.0719(12) 0.9627(11) 0.7128(6) 0.026(2) Uani 0.524(2) 1 d D U P B 1
C115 C 0.7800(14) 0.9790(13) 0.6979(6) 0.026(2) Uani 0.524(2) 1 d D U P B 1
C121 C 0.7560(15) 0.8991(9) 0.8206(9) 0.025(2) Uani 0.524(2) 1 d D U P B 1
C101 C 1.2170(11) 0.8892(8) 0.6985(7) 0.030(2) Uani 0.524(2) 1 d D U P B 1
C111 C 1.1350(10) 0.8148(8) 0.8210(7) 0.0313(19) Uani 0.524(2) 1 d D U P B 1
C113 C 1.0367(9) 0.9742(6) 0.6397(5) 0.0276(18) Uani 0.524(2) 1 d D U P B 1
C116 C 0.9017(10) 0.9822(7) 0.6325(5) 0.028(2) Uani 0.524(2) 1 d D U P B 1
C120 C 0.8734(10) 0.8480(7) 0.8565(6) 0.029(2) Uani 0.524(2) 1 d D U P B 1
C124 C 0.6907(14) 0.8426(9) 0.7952(7) 0.030(2) Uani 0.524(2) 1 d D U P B 1
C150 C 0.7152(13) 0.9194(9) 0.6723(7) 0.030(2) Uani 0.524(2) 1 d D U P B 1
C106 C 1.1690(9) 0.9111(6) 0.5814(4) 0.033(2) Uani 0.524(2) 1 d D U P B 1
C118 C 0.9017(7) 0.7474(6) 0.8714(6) 0.0339(18) Uani 0.524(2) 1 d D U P B 1
C155 C 0.9019(8) 0.9286(6) 0.5656(5) 0.0280(18) Uani 0.524(2) 1 d D U P B 1
C102 C 1.2801(3) 0.86284(18) 0.61898(17) 0.0329(18) Uani 0.524(2) 1 d DG U P B 1
C103 C 1.2462(3) 0.8208(2) 0.75441(16) 0.0315(19) Uani 0.524(2) 1 d G U P B 1
C104 C 1.3758(2) 0.7671(2) 0.59633(16) 0.037(2) Uani 0.524(2) 1 d G U P B 1
C105 C 1.3689(2) 0.7171(2) 0.53250(14) 0.038(2) Uani 0.524(2) 1 d G U P B 1
C107 C 1.1667(3) 0.86512(18) 0.51777(15) 0.038(2) Uani 0.524(2) 1 d DG U P B 1
C108 C 1.2667(3) 0.76504(19) 0.49405(12) 0.0360(19) Uani 0.524(2) 1 d G U P B 1
C117 C 1.0486(3) 0.6766(2) 0.86504(11) 0.0340(19) Uani 0.524(2) 1 d DG U P B 1
C119 C 1.1617(3) 0.7116(2) 0.83888(12) 0.0346(19) Uani 0.524(2) 1 d G U P B 1
C122 C 0.8235(3) 0.6901(2) 0.85223(11) 0.035(2) Uani 0.524(2) 1 d DG U P B 1
C123 C 0.7213(2) 0.7381(2) 0.81378(14) 0.035(2) Uani 0.524(2) 1 d G U P B 1
C125 C 1.3074(2) 0.56230(18) 0.75559(14) 0.0374(19) Uani 0.524(2) 1 d G U P B 1
C126 C 1.1892(3) 0.52576(17) 0.78295(13) 0.0370(18) Uani 0.524(2) 1 d G U P B 1
C127 C 1.2940(3) 0.6532(2) 0.78293(14) 0.039(2) Uani 0.524(2) 1 d G U P B 1
C128 C 1.0626(3) 0.5817(2) 0.83645(12) 0.0386(19) Uani 0.524(2) 1 d G U P B 1
C129 C 0.9235(3) 0.5901(2) 0.82851(12) 0.0366(19) Uani 0.524(2) 1 d G U P B 1
C130 C 1.1824(3) 0.47578(13) 0.71906(15) 0.035(2) Uani 0.524(2) 1 d G U P B 1
C131 C 1.0493(3) 0.48377(14) 0.71151(15) 0.033(2) Uani 0.524(2) 1 d G U P B 1
C132 C 0.9170(3) 0.54216(17) 0.76746(14) 0.0378(18) Uani 0.524(2) 1 d G U P B 1
C133 C 1.4095(2) 0.6944(2) 0.65344(16) 0.0361(17) Uani 0.524(2) 1 d G U P B 1
C134 C 1.42354(18) 0.59948(18) 0.62485(15) 0.035(2) Uani 0.524(2) 1 d G U P B 1
C135 C 1.3462(3) 0.7207(2) 0.73069(16) 0.0366(18) Uani 0.524(2) 1 d G U P B 1
C136 C 1.3736(2) 0.53485(16) 0.67482(15) 0.037(2) Uani 0.524(2) 1 d G U P B 1
C137 C 1.2964(2) 0.48137(13) 0.65225(15) 0.0333(19) Uani 0.524(2) 1 d G U P B 1
C138 C 1.39847(19) 0.61346(18) 0.55010(14) 0.036(2) Uani 0.524(2) 1 d G U P B 1
C139 C 1.3245(2) 0.56234(17) 0.52854(12) 0.0309(19) Uani 0.524(2) 1 d G U P B 1
C140 C 1.2724(2) 0.49480(14) 0.58072(14) 0.033(2) Uani 0.524(2) 1 d G U P B 1
C141 C 0.8765(2) 0.56480(17) 0.64652(15) 0.0333(19) Uani 0.524(2) 1 d G U P B 1
C142 C 1.0242(3) 0.49777(14) 0.63677(15) 0.0337(19) Uani 0.524(2) 1 d G U P B 1
C143 C 1.1333(3) 0.50319(14) 0.57284(14) 0.0301(19) Uani 0.524(2) 1 d G U P B 1
C144 C 0.8441(2) 0.63437(18) 0.59192(15) 0.0330(18) Uani 0.524(2) 1 d G U P B 1
C145 C 0.68073(18) 0.7607(2) 0.69289(16) 0.0348(18) Uani 0.524(2) 1 d G U P B 1
C146 C 0.71448(19) 0.6880(2) 0.74995(15) 0.034(2) Uani 0.524(2) 1 d G U P B 1
C147 C 0.8102(2) 0.59224(18) 0.72729(15) 0.0353(18) Uani 0.524(2) 1 d G U P B 1
C148 C 0.7441(2) 0.73443(19) 0.61559(16) 0.0360(17) Uani 0.524(2) 1 d G U P B 1
C149 C 0.7828(2) 0.89287(17) 0.59075(17) 0.0306(19) Uani 0.524(2) 1 d DG U P B 1
C151 C 0.66666(19) 0.85569(18) 0.72149(17) 0.0315(19) Uani 0.524(2) 1 d G U P B 1
C152 C 0.7963(2) 0.80198(19) 0.56340(15) 0.034(2) Uani 0.524(2) 1 d G U P B 1
C153 C 1.0417(3) 0.77860(19) 0.48130(12) 0.037(2) Uani 0.524(2) 1 d G U P B 1
C154 C 1.0276(3) 0.87352(17) 0.50988(14) 0.0338(19) Uani 0.524(2) 1 d DG U P B 1
C156 C 0.9286(3) 0.74361(19) 0.50745(13) 0.0341(19) Uani 0.524(2) 1 d G U P B 1
C157 C 1.0995(3) 0.57582(17) 0.51573(12) 0.0293(18) Uani 0.524(2) 1 d G U P B 1
C158 C 1.2178(2) 0.61243(18) 0.48837(11) 0.0322(19) Uani 0.524(2) 1 d G U P B 1
C159 C 1.1894(3) 0.7116(2) 0.47155(10) 0.0389(19) Uani 0.524(2) 1 d G U P B 1
C160 C 0.9581(3) 0.64003(19) 0.52507(13) 0.0345(18) Uani 0.524(2) 1 d G U P B 1
C209 C 0.8066(15) 0.9869(14) 0.6862(6) 0.026(2) Uani 0.476(2) 1 d D U P B 2
C212 C 0.7336(17) 0.9121(11) 0.8091(10) 0.029(3) Uani 0.476(2) 1 d D U P B 2
C215 C 1.0259(12) 0.9000(9) 0.8242(9) 0.026(2) Uani 0.476(2) 1 d D U P B 2
C221 C 1.0471(13) 0.9759(12) 0.6972(6) 0.025(2) Uani 0.476(2) 1 d D U P B 2
C201 C 0.6706(14) 0.8599(10) 0.7739(8) 0.028(2) Uani 0.476(2) 1 d D U P B 2
C211 C 0.7457(14) 0.9346(10) 0.6540(8) 0.029(2) Uani 0.476(2) 1 d D U P B 2
C213 C 0.8095(11) 0.8459(7) 0.8601(7) 0.028(2) Uani 0.476(2) 1 d D U P B 2
C216 C 0.9444(11) 0.8393(7) 0.8664(7) 0.030(2) Uani 0.476(2) 1 d D U P B 2
C220 C 0.9543(10) 0.9855(8) 0.6470(6) 0.025(2) Uani 0.476(2) 1 d D U P B 2
C224 C 1.1930(12) 0.9143(9) 0.6736(8) 0.031(2) Uani 0.476(2) 1 d D U P B 2
C250 C 1.1758(11) 0.8359(8) 0.7967(7) 0.029(2) Uani 0.476(2) 1 d D U P B 2
C206 C 0.7834(9) 0.7509(6) 0.8580(6) 0.0331(19) Uani 0.476(2) 1 d D U P B 2
C218 C 1.0226(7) 0.9378(7) 0.5754(5) 0.0323(18) Uani 0.476(2) 1 d D U P B 2
C255 C 1.0510(9) 0.7382(6) 0.8705(6) 0.036(2) Uani 0.476(2) 1 d D U P B 2
C202 C 0.6949(2) 0.7624(2) 0.80704(16) 0.032(2) Uani 0.476(2) 1 d DG U P B 2
C203 C 0.6757(2) 0.8739(2) 0.6994(2) 0.032(2) Uani 0.476(2) 1 d G U P B 2
C204 C 0.7173(2) 0.6830(2) 0.76089(17) 0.041(2) Uani 0.476(2) 1 d G U P B 2
C205 C 0.8254(3) 0.5872(2) 0.76587(16) 0.038(2) Uani 0.476(2) 1 d G U P B 2
C207 C 0.8830(3) 0.6578(2) 0.86498(13) 0.038(2) Uani 0.476(2) 1 d DG U P B 2
C208 C 0.9065(3) 0.5748(2) 0.81674(15) 0.038(2) Uani 0.476(2) 1 d G U P B 2
C217 C 0.9532(3) 0.89344(19) 0.53591(17) 0.033(2) Uani 0.476(2) 1 d DG U P B 2
C219 C 0.8186(3) 0.89101(19) 0.57691(19) 0.033(2) Uani 0.476(2) 1 d G U P B 2
C222 C 1.1787(3) 0.88304(19) 0.54626(18) 0.038(2) Uani 0.476(2) 1 d DG U P B 2
C223 C 1.2597(3) 0.8707(2) 0.59712(19) 0.035(2) Uani 0.476(2) 1 d G U P B 2
C225 C 0.8922(3) 0.7182(2) 0.53313(15) 0.037(2) Uani 0.476(2) 1 d G U P B 2
C226 C 1.0330(3) 0.7208(2) 0.49025(13) 0.037(2) Uani 0.476(2) 1 d G U P B 2
C227 C 0.7875(3) 0.8015(2) 0.57546(18) 0.038(2) Uani 0.476(2) 1 d G U P B 2
C228 C 1.0627(3) 0.8064(2) 0.49164(14) 0.037(2) Uani 0.476(2) 1 d G U P B 2
C229 C 1.2021(3) 0.8000(2) 0.49801(14) 0.040(2) Uani 0.476(2) 1 d G U P B 2
C230 C 1.1411(3) 0.6248(2) 0.49523(12) 0.035(2) Uani 0.476(2) 1 d G U P B 2
C231 C 1.2743(3) 0.6187(2) 0.50135(12) 0.036(2) Uani 0.476(2) 1 d G U P B 2
C232 C 1.3055(3) 0.7082(2) 0.50273(13) 0.039(2) Uani 0.476(2) 1 d G U P B 2
C233 C 0.7195(2) 0.6975(2) 0.68125(18) 0.0364(18) Uani 0.476(2) 1 d G U P B 2
C234 C 0.8290(3) 0.6106(2) 0.63699(17) 0.036(2) Uani 0.476(2) 1 d G U P B 2
C235 C 0.6992(2) 0.7909(2) 0.65117(19) 0.037(2) Uani 0.476(2) 1 d G U P B 2
C236 C 0.9135(3) 0.6207(2) 0.56451(16) 0.0335(19) Uani 0.476(2) 1 d G U P B 2
C237 C 1.0672(3) 0.56298(19) 0.54115(14) 0.034(2) Uani 0.476(2) 1 d G U P B 2
C238 C 0.8945(3) 0.54234(19) 0.68928(17) 0.0351(19) Uani 0.476(2) 1 d G U P B 2
C239 C 1.0416(3) 0.48710(15) 0.66686(17) 0.034(2) Uani 0.476(2) 1 d G U P B 2
C240 C 1.1298(3) 0.49766(15) 0.59120(16) 0.032(2) Uani 0.476(2) 1 d G U P B 2
C241 C 1.4114(2) 0.5978(2) 0.58736(16) 0.036(2) Uani 0.476(2) 1 d G U P B 2
C242 C 1.3398(2) 0.55040(18) 0.55364(15) 0.036(2) Uani 0.476(2) 1 d G U P B 2
C243 C 1.2691(3) 0.49124(15) 0.59758(16) 0.031(2) Uani 0.476(2) 1 d G U P B 2
C244 C 1.4093(2) 0.5839(2) 0.66358(17) 0.037(2) Uani 0.476(2) 1 d G U P B 2
C245 C 1.3656(3) 0.7602(2) 0.68168(18) 0.0345(18) Uani 0.476(2) 1 d G U P B 2
C246 C 1.3678(3) 0.7748(2) 0.60205(18) 0.039(2) Uani 0.476(2) 1 d G U P B 2
C247 C 1.3902(2) 0.6953(2) 0.55591(16) 0.038(2) Uani 0.476(2) 1 d G U P B 2
C248 C 1.3860(2) 0.6669(2) 0.71176(17) 0.0375(19) Uani 0.476(2) 1 d G U P B 2
C249 C 1.1928(3) 0.7397(2) 0.82987(15) 0.0309(19) Uani 0.476(2) 1 d DG U P B 2
C251 C 1.2562(3) 0.8472(2) 0.72595(19) 0.030(2) Uani 0.476(2) 1 d G U P B 2
C252 C 1.2976(3) 0.6565(2) 0.78748(16) 0.037(2) Uani 0.476(2) 1 d G U P B 2
C253 C 1.1318(3) 0.5645(2) 0.82708(14) 0.035(2) Uani 0.476(2) 1 d G U P B 2
C254 C 1.0224(3) 0.6514(2) 0.87136(12) 0.037(2) Uani 0.476(2) 1 d DG U P B 2
C256 C 1.2664(3) 0.5669(2) 0.78608(15) 0.038(2) Uani 0.476(2) 1 d G U P B 2
C257 C 1.2669(3) 0.47678(15) 0.67722(17) 0.032(2) Uani 0.476(2) 1 d G U P B 2
C258 C 1.1262(3) 0.47421(15) 0.72004(17) 0.033(2) Uani 0.476(2) 1 d G U P B 2
C259 C 1.0601(3) 0.51710(19) 0.79336(15) 0.0371(19) Uani 0.476(2) 1 d G U P B 2
C260 C 1.3354(2) 0.52208(18) 0.70949(17) 0.036(2) Uani 0.476(2) 1 d G U P B 2
C401 C 0.2854(7) 0.5203(6) 0.9662(4) 0.0635(18) Uiso 0.278(6) 1 d G U P C 3
C402 C 0.3405(10) 0.5963(8) 0.9576(9) 0.0635(18) Uiso 0.278(6) 1 d G U P C 3
C403 C 0.4832(11) 0.5790(11) 0.9146(10) 0.0635(18) Uiso 0.278(6) 1 d G U P C 3
C404 C 0.5708(8) 0.4857(11) 0.8802(9) 0.0635(18) Uiso 0.278(6) 1 d G U P C 3
C405 C 0.5154(10) 0.4098(10) 0.8889(10) 0.0635(18) Uiso 0.278(6) 1 d G U P C 3
C406 C 0.3728(10) 0.4269(7) 0.9319(9) 0.0635(18) Uiso 0.278(6) 1 d G U P C 3
Cl2 Cl 0.1092(7) 0.5416(6) 1.0194(4) 0.081(3) Uani 0.278(6) 1 d G . P C 3
H401 H 0.2725 0.6703 0.9845 0.0635(18) Uiso 0.278(6) 1 d G U P C 3
H402 H 0.5269 0.6389 0.9077 0.0635(18) Uiso 0.278(6) 1 d G U P C 3
H403 H 0.6834 0.4721 0.8463 0.0635(18) Uiso 0.278(6) 1 d G U P C 3
H404 H 0.5845 0.3361 0.8618 0.0635(18) Uiso 0.278(6) 1 d G U P C 3
H405 H 0.3304 0.3663 0.9383 0.0635(18) Uiso 0.278(6) 1 d G U P C 3
C501 C 0.3107(14) 0.5143(10) 0.9580(8) 0.0635(18) Uiso 0.153(4) 1 d G U P D 4
C502 C 0.269(2) 0.6059(14) 0.9947(15) 0.0635(18) Uiso 0.153(4) 1 d G U P D 4
C503 C 0.363(3) 0.6581(18) 0.9783(19) 0.0635(18) Uiso 0.153(4) 1 d G U P D 4
C504 C 0.499(3) 0.619(2) 0.9251(19) 0.0635(18) Uiso 0.153(4) 1 d G U P D 4
C505 C 0.540(2) 0.527(2) 0.888(2) 0.0635(18) Uiso 0.153(4) 1 d G U P D 4
C506 C 0.4466(18) 0.4748(17) 0.9048(16) 0.0635(18) Uiso 0.153(4) 1 d G U P D 4
Cl3 Cl 0.1945(13) 0.4498(9) 0.9782(7) 0.0635(18) Uiso 0.153(4) 1 d G U P D 4
H501 H 0.1620 0.6378 1.0368 0.0635(18) Uiso 0.153(4) 1 d G U P D 4
H502 H 0.3303 0.7304 1.0072 0.0635(18) Uiso 0.153(4) 1 d G U P D 4
H503 H 0.5733 0.6600 0.9122 0.0635(18) Uiso 0.153(4) 1 d G U P D 4
H504 H 0.6477 0.4961 0.8465 0.0635(18) Uiso 0.153(4) 1 d G U P D 4
H505 H 0.4806 0.4026 0.8755 0.0635(18) Uiso 0.153(4) 1 d G U P D 4

loop_
_atom_site_aniso_label
_atom_site_aniso_U_11
_atom_site_aniso_U_22
_atom_site_aniso_U_33
_atom_site_aniso_U_23
_atom_site_aniso_U_13
_atom_site_aniso_U_12
N1 0.032(2) 0.049(3) 0.039(3) 0.000(2) -0.007(2) -0.004(2)
S1 0.0511(9) 0.0313(7) 0.0455(9) -0.0033(6) -0.0135(7) -0.0172(7)
S2 0.0235(6) 0.0399(8) 0.0419(8) -0.0079(6) -0.0072(6) -0.0062(6)
O1 0.098(4) 0.023(2) 0.059(3) 0.005(2) -0.026(3) -0.012(2)
O2 0.079(3) 0.103(4) 0.060(3) 0.013(3) -0.030(3) -0.067(3)
O3 0.0270(19) 0.046(2) 0.047(2) -0.0048(19) -0.0089(17) -0.0079(18)
O4 0.040(2) 0.068(3) 0.061(3) 0.011(2) -0.018(2) -0.031(2)
C1 0.030(3) 0.026(3) 0.046(3) 0.001(2) -0.009(2) -0.008(2)
C2 0.050(4) 0.066(5) 0.052(5) -0.022(4) -0.016(3) 0.004(4)
F1 0.0449(19) 0.0301(17) 0.059(2) -0.0011(15) -0.0195(16) 0.0002(15)
F2 0.052(2) 0.0419(19) 0.070(2) 0.0074(17) -0.0361(18) -0.0242(17)
F3 0.058(2) 0.057(2) 0.043(2) -0.0065(17) 0.0028(17) -0.0198(19)
F4 0.051(3) 0.124(4) 0.086(4) -0.053(3) -0.014(2) 0.031(3)
F5 0.132(4) 0.052(3) 0.104(4) -0.025(3) -0.039(3) -0.026(3)
F6 0.072(3) 0.102(3) 0.051(3) -0.025(2) -0.020(2) -0.010(3)
Cl1 0.093(5) 0.129(6) 0.082(5) 0.061(4) -0.051(4) -0.079(5)
Li1 0.033(5) 0.037(5) 0.068(7) -0.013(5) -0.015(5) -0.011(4)
C11 0.030(3) 0.024(2) 0.034(3) -0.005(2) -0.006(2) -0.008(2)
C12 0.028(3) 0.026(3) 0.050(4) -0.003(2) -0.013(2) -0.006(2)
C13 0.040(3) 0.027(3) 0.066(4) 0.000(3) -0.025(3) -0.005(2)
C14 0.055(4) 0.026(3) 0.067(4) 0.003(3) -0.025(3) -0.017(3)
C15 0.046(3) 0.038(3) 0.070(4) 0.006(3) -0.021(3) -0.024(3)
C16 0.040(3) 0.029(3) 0.068(4) 0.004(3) -0.024(3) -0.018(3)
C17 0.028(3) 0.021(2) 0.037(3) -0.007(2) -0.009(2) -0.005(2)
C18 0.031(3) 0.039(3) 0.039(3) -0.014(2) -0.011(2) -0.006(2)
C19 0.044(3) 0.062(4) 0.041(4) -0.022(3) -0.015(3) -0.007(3)
C20 0.055(4) 0.062(4) 0.038(4) -0.021(3) -0.006(3) -0.005(3)
C21 0.034(3) 0.053(4) 0.041(4) -0.019(3) 0.001(3) -0.007(3)
C22 0.026(3) 0.034(3) 0.042(3) -0.010(2) -0.004(2) -0.005(2)
C23 0.021(2) 0.021(2) 0.033(3) -0.005(2) -0.008(2) -0.003(2)
C110 0.021(2) 0.027(2) 0.034(3) -0.009(2) -0.0058(19) -0.0087(19)
C114 0.015(2) 0.023(2) 0.036(3) -0.0063(19) -0.0047(18) -0.0046(18)
C109 0.026(4) 0.027(4) 0.032(4) -0.011(3) -0.016(3) -0.008(3)
C112 0.023(4) 0.021(4) 0.036(4) -0.003(3) -0.007(3) -0.012(3)
C115 0.023(4) 0.018(4) 0.030(4) -0.001(3) -0.008(3) -0.001(3)
C121 0.018(4) 0.025(4) 0.033(4) -0.009(3) -0.005(3) -0.008(3)
C101 0.026(3) 0.025(3) 0.038(4) -0.003(3) -0.003(3) -0.014(3)
C111 0.031(3) 0.028(3) 0.038(4) -0.005(3) -0.015(3) -0.009(3)
C113 0.027(3) 0.019(3) 0.035(4) 0.001(3) -0.002(3) -0.011(3)
C116 0.028(4) 0.018(3) 0.033(4) 0.001(3) -0.008(3) -0.005(3)
C120 0.028(4) 0.025(3) 0.032(3) -0.006(3) -0.006(4) -0.008(3)
C124 0.020(3) 0.029(3) 0.038(4) -0.008(3) -0.004(3) -0.007(3)
C150 0.025(4) 0.023(3) 0.036(4) -0.003(3) -0.010(3) 0.000(3)
C106 0.029(3) 0.025(3) 0.034(4) 0.002(3) 0.009(3) -0.010(3)
C118 0.037(3) 0.027(3) 0.032(3) -0.002(3) -0.009(3) -0.005(3)
C155 0.031(3) 0.022(3) 0.028(4) 0.005(3) -0.011(3) -0.004(3)
C102 0.024(3) 0.027(3) 0.043(4) -0.003(3) 0.003(3) -0.013(3)
C103 0.028(3) 0.028(3) 0.043(4) -0.005(3) -0.018(3) -0.006(3)
C104 0.020(3) 0.032(3) 0.052(4) -0.011(3) 0.004(3) -0.011(3)
C105 0.024(3) 0.032(3) 0.044(4) -0.007(3) 0.006(3) -0.008(3)
C107 0.039(3) 0.027(3) 0.039(4) -0.001(3) -0.001(3) -0.010(3)
C108 0.034(3) 0.027(3) 0.037(3) -0.006(3) 0.003(3) -0.008(3)
C117 0.043(3) 0.023(3) 0.033(3) 0.002(3) -0.017(3) -0.004(3)
C119 0.036(3) 0.030(3) 0.038(3) -0.002(3) -0.023(3) -0.002(3)
C122 0.039(4) 0.019(3) 0.040(4) 0.005(3) 0.003(3) -0.014(3)
C123 0.025(3) 0.029(3) 0.046(4) -0.005(3) 0.004(3) -0.014(3)
C125 0.031(3) 0.029(3) 0.047(4) -0.001(3) -0.020(3) 0.003(3)
C126 0.036(3) 0.022(3) 0.045(4) 0.003(3) -0.014(3) 0.000(3)
C127 0.031(3) 0.033(3) 0.049(4) -0.004(3) -0.023(3) 0.002(3)
C128 0.043(3) 0.024(3) 0.039(3) 0.004(3) -0.011(3) -0.002(3)
C129 0.041(3) 0.022(3) 0.043(4) 0.005(3) -0.005(3) -0.013(3)
C130 0.038(4) 0.016(3) 0.047(4) 0.000(3) -0.012(3) -0.003(3)
C131 0.037(3) 0.014(3) 0.047(4) 0.001(3) -0.010(4) -0.008(3)
C132 0.038(3) 0.020(3) 0.050(4) 0.002(3) -0.005(3) -0.012(3)
C133 0.015(3) 0.037(3) 0.056(4) -0.011(3) -0.009(3) -0.008(3)
C134 0.016(3) 0.032(3) 0.050(4) -0.011(4) -0.008(3) -0.002(3)
C135 0.024(3) 0.035(3) 0.053(4) -0.010(3) -0.020(3) -0.003(3)
C136 0.027(3) 0.027(3) 0.049(4) -0.006(3) -0.015(3) 0.005(3)
C137 0.029(3) 0.018(3) 0.046(4) -0.004(3) -0.013(3) 0.001(3)
C138 0.021(3) 0.031(3) 0.044(4) -0.011(3) 0.004(3) -0.004(3)
C139 0.022(3) 0.023(3) 0.039(4) -0.008(3) -0.001(3) -0.002(3)
C140 0.029(3) 0.019(3) 0.042(4) -0.008(3) -0.007(3) 0.001(3)
C141 0.030(3) 0.023(3) 0.050(4) -0.010(3) -0.011(3) -0.012(3)
C142 0.036(3) 0.017(3) 0.047(4) -0.007(3) -0.010(3) -0.009(3)
C143 0.031(3) 0.017(3) 0.040(4) -0.005(3) -0.008(3) -0.007(3)
C144 0.027(3) 0.032(3) 0.047(4) -0.013(3) -0.013(3) -0.013(3)
C145 0.020(3) 0.031(3) 0.054(4) -0.012(3) -0.011(3) -0.007(3)
C146 0.023(3) 0.029(3) 0.052(4) -0.010(3) -0.003(3) -0.015(3)
C147 0.032(3) 0.024(3) 0.052(4) -0.008(3) -0.004(3) -0.018(3)
C148 0.027(3) 0.034(3) 0.051(4) -0.011(3) -0.021(3) -0.006(3)
C149 0.028(3) 0.025(3) 0.037(4) -0.003(3) -0.017(3) -0.001(3)
C151 0.018(3) 0.030(3) 0.046(4) -0.010(3) -0.004(3) -0.009(3)
C152 0.031(3) 0.032(3) 0.043(4) -0.005(3) -0.023(3) -0.005(3)
C153 0.044(4) 0.029(4) 0.031(4) -0.002(3) -0.008(3) -0.006(3)
C154 0.038(3) 0.024(3) 0.030(4) 0.004(3) -0.004(3) -0.005(3)
C156 0.039(3) 0.030(3) 0.033(4) -0.004(3) -0.016(3) -0.006(3)
C157 0.029(3) 0.022(3) 0.038(4) -0.009(3) -0.010(3) -0.008(3)
C158 0.032(3) 0.025(3) 0.036(3) -0.009(3) -0.003(3) -0.008(3)
C159 0.039(3) 0.030(3) 0.035(3) -0.005(3) -0.001(3) -0.005(3)
C160 0.034(3) 0.030(3) 0.040(4) -0.012(3) -0.013(3) -0.007(3)
C209 0.025(4) 0.018(4) 0.031(4) -0.002(4) -0.010(3) -0.002(3)
C212 0.019(4) 0.027(4) 0.033(4) -0.008(3) 0.000(4) -0.003(3)
C215 0.023(4) 0.027(4) 0.034(4) -0.012(3) -0.012(4) -0.008(3)
C221 0.023(4) 0.019(4) 0.035(4) -0.001(4) -0.004(4) -0.011(3)
C201 0.015(3) 0.027(4) 0.038(4) -0.006(3) -0.001(3) -0.009(3)
C211 0.025(4) 0.022(3) 0.036(4) -0.001(3) -0.012(3) -0.001(3)
C213 0.021(4) 0.026(3) 0.032(4) -0.007(3) -0.005(4) -0.005(3)
C216 0.029(4) 0.024(3) 0.033(4) -0.009(3) -0.009(3) -0.004(3)
C220 0.024(4) 0.017(3) 0.034(4) -0.002(3) -0.006(4) -0.008(3)
C224 0.026(3) 0.025(3) 0.041(4) -0.004(3) -0.004(3) -0.012(3)
C250 0.026(4) 0.027(3) 0.036(4) -0.008(3) -0.013(3) -0.008(3)
C206 0.028(3) 0.027(3) 0.039(4) 0.002(3) -0.001(3) -0.010(3)
C218 0.036(3) 0.022(3) 0.034(3) 0.002(3) -0.004(3) -0.008(3)
C255 0.037(4) 0.030(3) 0.036(4) 0.002(3) -0.014(3) -0.004(3)
C202 0.022(3) 0.027(3) 0.045(4) -0.003(3) -0.001(3) -0.014(3)
C203 0.023(3) 0.027(4) 0.041(4) -0.005(3) -0.015(3) 0.001(3)
C204 0.028(4) 0.031(4) 0.057(4) -0.008(3) 0.000(3) -0.012(3)
C205 0.034(3) 0.024(3) 0.054(4) 0.001(3) -0.004(4) -0.013(3)
C207 0.034(4) 0.029(3) 0.039(4) 0.004(3) -0.004(3) -0.003(3)
C208 0.039(4) 0.025(3) 0.046(4) 0.003(3) -0.007(3) -0.011(3)
C217 0.043(4) 0.022(4) 0.028(4) 0.001(3) -0.010(3) -0.004(3)
C219 0.033(4) 0.026(3) 0.038(4) -0.003(3) -0.021(3) 0.001(3)
C222 0.036(3) 0.028(3) 0.033(4) 0.000(3) 0.006(3) -0.006(3)
C223 0.028(3) 0.028(3) 0.042(4) -0.003(3) 0.003(3) -0.013(3)
C225 0.038(4) 0.032(3) 0.042(4) -0.009(3) -0.022(3) -0.004(3)
C226 0.043(3) 0.030(3) 0.033(4) -0.005(3) -0.012(3) -0.005(3)
C227 0.033(4) 0.033(4) 0.046(4) -0.006(3) -0.022(3) -0.001(3)
C228 0.044(3) 0.028(3) 0.030(3) 0.000(3) -0.008(3) -0.004(3)
C229 0.041(4) 0.029(3) 0.037(3) -0.002(3) 0.000(3) -0.005(3)
C230 0.038(4) 0.026(3) 0.034(4) -0.012(3) -0.007(4) -0.003(3)
C231 0.032(4) 0.029(3) 0.036(4) -0.012(3) 0.003(3) -0.005(3)
C232 0.033(3) 0.031(3) 0.039(4) -0.005(3) 0.004(3) -0.006(3)
C233 0.024(3) 0.032(3) 0.060(4) -0.011(3) -0.016(3) -0.011(3)
C234 0.029(3) 0.027(4) 0.055(4) -0.009(4) -0.016(3) -0.010(3)
C235 0.025(3) 0.033(4) 0.054(4) -0.010(3) -0.019(3) -0.005(3)
C236 0.032(4) 0.026(3) 0.045(4) -0.010(3) -0.016(3) -0.008(3)
C237 0.037(3) 0.022(3) 0.041(4) -0.013(3) -0.010(3) -0.006(3)
C238 0.032(3) 0.020(3) 0.055(4) -0.004(3) -0.012(3) -0.010(3)
C239 0.034(3) 0.018(3) 0.049(4) -0.004(3) -0.011(3) -0.007(3)
C240 0.032(3) 0.018(3) 0.042(4) -0.011(3) -0.010(3) -0.003(3)
C241 0.021(3) 0.030(3) 0.044(4) -0.009(3) 0.001(3) -0.001(3)
C242 0.028(3) 0.027(3) 0.039(4) -0.012(3) 0.001(3) 0.000(3)
C243 0.027(3) 0.019(3) 0.041(4) -0.011(3) -0.006(3) -0.002(3)
C244 0.017(3) 0.034(4) 0.052(4) -0.004(4) -0.011(3) 0.001(3)
C245 0.020(3) 0.033(3) 0.050(4) -0.009(3) -0.008(3) -0.008(3)
C246 0.023(3) 0.035(4) 0.052(4) -0.010(3) 0.001(3) -0.011(3)
C247 0.022(3) 0.033(3) 0.048(4) -0.008(3) 0.005(3) -0.006(3)
C248 0.018(3) 0.036(3) 0.056(4) -0.008(3) -0.017(3) 0.000(3)
C249 0.030(3) 0.029(3) 0.039(3) -0.002(3) -0.021(3) -0.007(3)
C251 0.020(3) 0.028(4) 0.044(4) -0.005(3) -0.003(3) -0.013(3)
C252 0.029(3) 0.033(4) 0.050(4) -0.004(3) -0.024(3) -0.001(3)
C253 0.036(4) 0.025(3) 0.040(4) 0.003(3) -0.014(3) -0.004(3)
C254 0.038(3) 0.031(3) 0.039(4) -0.002(3) -0.015(3) -0.007(3)
C256 0.034(4) 0.026(3) 0.044(4) 0.003(3) -0.015(3) 0.001(3)
C257 0.028(3) 0.019(3) 0.045(4) -0.004(3) -0.012(3) 0.000(3)
C258 0.033(4) 0.016(3) 0.047(4) -0.001(3) -0.013(3) -0.004(3)
C259 0.040(3) 0.021(3) 0.046(4) 0.003(3) -0.012(3) -0.006(3)
C260 0.028(3) 0.025(3) 0.046(4) 0.000(3) -0.014(3) 0.003(3)
Cl2 0.058(4) 0.122(7) 0.059(5) 0.057(5) -0.025(3) -0.032(4)

loop_
_atom_type_symbol
_atom_type_description
_atom_type_scat_dispersion_real
_atom_type_scat_dispersion_imag
_atom_type_scat_source
C C -0.0011 0.0005 'S. Sasaki (1989) KEK Report 88-14.'
F F -0.0003 0.0031 'S. Sasaki (1989) KEK Report 88-14.'
S S 0.0296 0.0401 'S. Sasaki (1989) KEK Report 88-14.'
Cl Cl 0.0374 0.0521 'S. Sasaki (1989) KEK Report 88-14.'
O O -0.0014 0.0018 'S. Sasaki (1989) KEK Report 88-14.'
Li Li -0.0009 0.0000 'S. Sasaki (1989) KEK Report 88-14.'
N N -0.0016 0.0010 'S. Sasaki (1989) KEK Report 88-14.'
H H 0.0000 0.0000 'S. Sasaki (1989) KEK Report 88-14.'

loop_
_geom_angle_atom_site_label_1
_geom_angle_atom_site_label_2
_geom_angle_atom_site_label_3
_geom_angle
S1 N1 S2 128.3(3)
O1 S1 O2 118.7(3)
O1 S1 N1 109.8(3)
O2 S1 N1 116.1(3)
O1 S1 C1 103.7(3)
O2 S1 C1 104.1(3)
N1 S1 C1 102.0(3)
O3 S2 O4 118.4(3)
O3 S2 N1 117.4(2)
O4 S2 N1 109.3(3)
O3 S2 C2 104.2(3)
O4 S2 C2 104.4(3)
N1 S2 C2 100.4(3)
F3 C1 F1 110.0(4)
F3 C1 F2 107.4(5)
F1 C1 F2 106.9(4)
F3 C1 S1 109.8(3)
F1 C1 S1 111.8(4)
F2 C1 S1 110.7(4)
F6 C2 F5 108.6(7)
F6 C2 F4 108.5(6)
F5 C2 F4 108.7(7)
F6 C2 S2 109.9(5)
F5 C2 S2 110.2(5)
F4 C2 S2 110.9(5)
C306 C301 C302 120.2
C306 C301 Cl1 119.9
C302 C301 Cl1 119.9
C301 C302 C303 119.8
C304 C303 C302 120.1
C305 C304 C303 120.0
C304 C305 C306 120.1
C301 C306 C305 119.9
C109 Li1 C115 103.6(5)
C109 Li1 C121 64.5(5)
C115 Li1 C121 63.1(4)
C109 Li1 C112 62.7(4)
C115 Li1 C112 81.0(6)
C121 Li1 C112 103.9(5)
C109 Li1 C114 71.8(4)
C115 Li1 C114 33.5(3)
C121 Li1 C114 37.8(3)
C112 Li1 C114 75.7(4)
C109 Li1 C110 38.2(3)
C115 Li1 C110 74.8(5)
C121 Li1 C110 71.9(4)
C112 Li1 C110 33.4(3)
C114 Li1 C110 53.0(3)
C109 Li1 C120 36.7(3)
C115 Li1 C120 96.6(5)
C121 Li1 C120 36.6(3)
C112 Li1 C120 96.5(5)
C114 Li1 C120 64.8(4)
C110 Li1 C120 65.2(4)
C109 Li1 C116 114.6(5)
C115 Li1 C116 35.2(3)
C121 Li1 C116 97.3(5)
C112 Li1 C116 62.8(4)
C114 Li1 C116 62.2(3)
C110 Li1 C116 76.7(4)
C120 Li1 C116 126.3(5)
C109 Li1 C113 96.7(5)
C115 Li1 C113 63.0(4)
C121 Li1 C113 115.1(5)
C112 Li1 C113 34.9(3)
C114 Li1 C113 77.6(4)
C110 Li1 C113 61.4(3)
C120 Li1 C113 126.1(5)
C116 Li1 C113 32.5(3)
C12 C11 C16 119.4(5)
C12 C11 C23 120.6(4)
C16 C11 C23 119.8(5)
C11 C12 C13 120.7(5)
C12 C13 C14 119.4(6)
C15 C14 C13 120.1(5)
C14 C15 C16 120.6(5)
C15 C16 C11 119.7(5)
C18 C17 C22 119.4(5)
C18 C17 C23 119.6(4)
C22 C17 C23 120.9(5)
C19 C18 C17 120.5(5)
C20 C19 C18 119.4(6)
C19 C20 C21 120.5(6)
C22 C21 C20 120.1(6)
C21 C22 C17 120.1(6)
C110 C23 C114 89.8(3)
C110 C23 C11 115.5(4)
C114 C23 C11 113.4(4)
C110 C23 C17 112.9(4)
C114 C23 C17 114.4(4)
C11 C23 C17 109.8(4)
C112 C110 C23 127.8(6)
C112 C110 C109 113.2(8)
C23 C110 C109 114.5(5)
C112 C110 Li1 71.9(8)
C23 C110 Li1 108.4(4)
C109 C110 Li1 67.8(6)
C115 C114 C23 125.5(7)
C115 C114 C121 115.2(9)
C23 C114 C121 114.8(6)
C115 C114 Li1 71.2(8)
C23 C114 Li1 108.7(4)
C121 C114 Li1 69.3(7)
C111 C109 C120 116.7(10)
C111 C109 C110 119.4(9)
C120 C109 C110 117.4(8)
C111 C109 Li1 95.4(9)
C120 C109 Li1 75.3(7)
C110 C109 Li1 74.1(6)
C110 C112 C101 122.4(9)
C110 C112 C113 124.6(9)
C101 C112 C113 106.4(9)
C110 C112 Li1 74.7(7)
C101 C112 Li1 92.9(9)
C113 C112 Li1 78.6(8)
C114 C115 C150 121.3(10)
C114 C115 C116 126.4(10)
C150 C115 C116 106.4(9)
C114 C115 Li1 75.3(8)
C150 C115 Li1 93.4(10)
C116 C115 Li1 79.2(8)
C124 C121 C120 119.0(10)
C124 C121 C114 115.7(10)
C120 C121 C114 116.4(9)
C124 C121 Li1 93.2(9)
C120 C121 Li1 74.2(8)
C114 C121 Li1 72.8(6)
C103 C101 C102 121.7(8)
C103 C101 C112 118.1(9)
C102 C101 C112 110.9(9)
C109 C111 C103 117.8(10)
C109 C111 C119 122.5(9)
C103 C111 C119 109.1(7)
C116 C113 C112 124.0(9)
C116 C113 C106 117.7(8)
C112 C113 C106 106.7(8)
C116 C113 Li1 73.7(6)
C112 C113 Li1 66.5(8)
C106 C113 Li1 99.8(6)
C113 C116 C115 123.4(10)
C113 C116 C155 117.2(7)
C115 C116 C155 108.1(8)
C113 C116 Li1 73.8(6)
C115 C116 Li1 65.6(8)
C155 C116 Li1 100.9(6)
C118 C120 C109 119.9(8)
C118 C120 C121 117.5(8)
C109 C120 C121 112.8(11)
C118 C120 Li1 101.3(7)
C109 C120 Li1 68.0(8)
C121 C120 Li1 69.2(8)
C121 C124 C151 121.2(11)
C121 C124 C123 121.1(9)
C151 C124 C123 108.3(8)
C151 C150 C115 119.4(11)
C151 C150 C149 120.8(9)
C115 C150 C149 110.5(8)
C107 C106 C102 119.9(6)
C107 C106 C113 124.1(7)
C102 C106 C113 108.4(6)
C120 C118 C117 122.2(6)
C120 C118 C122 123.7(7)
C117 C118 C122 105.9(5)
C154 C155 C149 119.3(5)
C154 C155 C116 123.8(7)
C149 C155 C116 107.5(6)
C104 C102 C101 119.5(5)
C104 C102 C106 120.0(3)
C101 C102 C106 107.2(6)
C101 C103 C111 121.9(6)
C101 C103 C135 118.8(5)
C111 C103 C135 107.7(4)
C102 C104 C105 120.0
C102 C104 C133 120.0
C105 C104 C133 108.0
C108 C105 C104 120.0
C108 C105 C138 120.0
C104 C105 C138 108.0
C106 C107 C108 119.8(3)
C106 C107 C154 118.3(3)
C108 C107 C154 108.0
C105 C108 C107 120.0
C105 C108 C159 120.0
C107 C108 C159 108.0
C119 C117 C128 120.0
C119 C117 C118 117.5(3)
C128 C117 C118 108.9(3)
C117 C119 C111 121.0(4)
C117 C119 C127 120.0
C111 C119 C127 107.2(4)
C123 C122 C129 120.0
C123 C122 C118 117.5(3)
C129 C122 C118 108.9(3)
C122 C123 C146 120.0
C122 C123 C124 120.7(5)
C146 C123 C124 107.3(5)
C127 C125 C126 120.0
C127 C125 C136 120.0
C126 C125 C136 108.0
C128 C126 C125 120.0
C128 C126 C130 120.0
C125 C126 C130 108.0
C125 C127 C119 120.0
C125 C127 C135 120.0
C119 C127 C135 108.0
C126 C128 C117 120.0
C126 C128 C129 120.0
C117 C128 C129 108.0
C132 C129 C122 120.0
C132 C129 C128 120.0
C122 C129 C128 108.0
C131 C130 C137 120.0
C131 C130 C126 120.0
C137 C130 C126 108.1
C130 C131 C132 120.0
C130 C131 C142 120.0
C132 C131 C142 108.0
C129 C132 C131 120.0
C129 C132 C147 120.0
C131 C132 C147 108.0
C135 C133 C134 120.0
C135 C133 C104 120.0
C134 C133 C104 108.0
C136 C134 C133 120.0
C136 C134 C138 120.0
C133 C134 C138 108.0
C133 C135 C127 120.0
C133 C135 C103 120.0
C127 C135 C103 108.0
C134 C136 C137 120.0
C134 C136 C125 120.0
C137 C136 C125 108.1
C140 C137 C130 120.0
C140 C137 C136 120.0
C130 C137 C136 108.0
C139 C138 C134 120.0
C139 C138 C105 120.0
C134 C138 C105 108.0
C138 C139 C158 120.0
C138 C139 C140 120.0
C158 C139 C140 108.0
C137 C140 C143 120.0
C137 C140 C139 120.0
C143 C140 C139 108.0
C144 C141 C142 120.0
C144 C141 C147 120.0
C142 C141 C147 108.0
C143 C142 C141 120.0
C143 C142 C131 120.0
C141 C142 C131 108.0
C142 C143 C140 120.0
C142 C143 C157 120.0
C140 C143 C157 108.0
C141 C144 C148 120.0
C141 C144 C160 120.0
C148 C144 C160 108.0
C148 C145 C146 120.0
C148 C145 C151 120.0
C146 C145 C151 108.0
C147 C146 C145 120.0
C147 C146 C123 120.0
C145 C146 C123 108.0
C146 C147 C141 120.0
C146 C147 C132 120.0
C141 C147 C132 108.0
C145 C148 C144 120.0
C145 C148 C152 120.0
C144 C148 C152 108.0
C152 C149 C155 120.4(3)
C152 C149 C150 119.2(5)
C155 C149 C150 107.4(6)
C150 C151 C124 120.0(7)
C150 C151 C145 120.0(5)
C124 C151 C145 108.4(5)
C149 C152 C156 120.0
C149 C152 C148 120.0
C156 C152 C148 108.0
C156 C153 C159 120.0
C156 C153 C154 120.0
C159 C153 C154 108.0
C155 C154 C153 120.1(3)
C155 C154 C107 118.8(4)
C153 C154 C107 108.0
C153 C156 C160 120.0
C153 C156 C152 120.0
C160 C156 C152 108.0
C160 C157 C143 120.0
C160 C157 C158 120.0
C143 C157 C158 108.0
C159 C158 C139 120.0
C159 C158 C157 120.0
C139 C158 C157 108.0
C158 C159 C153 120.0
C158 C159 C108 120.0
C153 C159 C108 108.0
C157 C160 C156 120.0
C157 C160 C144 120.0
C156 C160 C144 108.0
C211 C209 C220 120.1(11)
C201 C212 C213 109.5(10)
C250 C215 C216 107.6(10)
C224 C221 C220 119.5(12)
C203 C201 C212 118.9(11)
C203 C201 C202 122.1(10)
C212 C201 C202 108.0(10)
C209 C211 C203 120.5(12)
C209 C211 C219 119.6(9)
C203 C211 C219 110.0(9)
C216 C213 C212 124.8(11)
C216 C213 C206 117.6(8)
C212 C213 C206 105.7(9)
C213 C216 C215 124.0(10)
C213 C216 C255 117.4(8)
C215 C216 C255 107.4(8)
C218 C220 C221 116.5(9)
C218 C220 C209 117.4(8)
C221 C220 C209 115.6(12)
C221 C224 C251 120.1(10)
C221 C224 C223 121.2(11)
C251 C224 C223 109.4(7)
C251 C250 C215 119.8(10)
C251 C250 C249 122.6(8)
C215 C250 C249 108.9(9)
C207 C206 C202 119.7(6)
C207 C206 C213 123.6(7)
C202 C206 C213 108.1(7)
C220 C218 C222 124.4(7)
C220 C218 C217 123.3(6)
C222 C218 C217 106.2(6)
C254 C255 C249 120.1(6)
C254 C255 C216 123.9(8)
C249 C255 C216 107.1(7)
C204 C202 C206 120.2(3)
C204 C202 C201 118.4(6)
C206 C202 C201 108.5(6)
C201 C203 C211 122.2(8)
C201 C203 C235 119.4(6)
C211 C203 C235 107.6(6)
C202 C204 C233 120.0
C202 C204 C205 120.0
C233 C204 C205 108.0
C208 C205 C204 120.0
C208 C205 C238 120.0
C204 C205 C238 108.0
C206 C207 C208 119.9(4)
C206 C207 C254 118.5(4)
C208 C207 C254 108.0
C205 C208 C259 120.0
C205 C208 C207 120.0
C259 C208 C207 108.0
C219 C217 C228 120.0
C219 C217 C218 116.9(3)
C228 C217 C218 108.6(3)
C217 C219 C227 120.0
C217 C219 C211 121.9(5)
C227 C219 C211 106.4(5)
C223 C222 C229 120.0
C223 C222 C218 116.8(4)
C229 C222 C218 108.7(3)
C222 C223 C224 120.9(5)
C222 C223 C246 120.0
C224 C223 C246 107.2(5)
C227 C225 C236 120.1
C227 C225 C226 120.0
C236 C225 C226 107.9
C228 C226 C230 120.0
C228 C226 C225 120.0
C230 C226 C225 108.0
C225 C227 C219 120.0
C225 C227 C235 120.0
C219 C227 C235 108.0
C226 C228 C229 120.0
C226 C228 C217 120.0
C229 C228 C217 108.0
C232 C229 C222 120.0
C232 C229 C228 120.0
C222 C229 C228 108.0
C231 C230 C237 120.0
C231 C230 C226 120.0
C237 C230 C226 108.0
C230 C231 C232 119.9
C230 C231 C242 120.0
C232 C231 C242 108.0
C229 C232 C231 120.0
C229 C232 C247 120.0
C231 C232 C247 108.0
C235 C233 C234 120.0
C235 C233 C204 120.0
C234 C233 C204 108.0
C236 C234 C233 120.0
C236 C234 C238 120.0
C233 C234 C238 108.0
C233 C235 C203 120.0
C233 C235 C227 120.0
C203 C235 C227 108.0
C234 C236 C237 120.0
C234 C236 C225 119.9
C237 C236 C225 108.1
C240 C237 C236 120.0
C240 C237 C230 120.0
C236 C237 C230 108.0
C239 C238 C205 120.0
C239 C238 C234 120.0
C205 C238 C234 108.0
C238 C239 C240 120.0
C238 C239 C258 120.0
C240 C239 C258 108.0
C237 C240 C239 120.0
C237 C240 C243 120.0
C239 C240 C243 108.0
C244 C241 C242 120.0
C244 C241 C247 120.0
C242 C241 C247 108.0
C243 C242 C241 120.0
C243 C242 C231 120.0
C241 C242 C231 108.0
C242 C243 C257 120.0
C242 C243 C240 120.0
C257 C243 C240 108.0
C241 C244 C248 120.0
C241 C244 C260 120.0
C248 C244 C260 108.0
C248 C245 C246 120.0
C248 C245 C251 120.0
C246 C245 C251 108.0
C247 C246 C223 120.0
C247 C246 C245 120.0
C223 C246 C245 108.0
C246 C247 C241 120.0
C246 C247 C232 120.0
C241 C247 C232 108.0
C245 C248 C244 120.0
C245 C248 C252 119.9
C244 C248 C252 108.0
C252 C249 C255 120.0(3)
C252 C249 C250 118.3(5)
C255 C249 C250 108.5(6)
C250 C251 C224 121.7(7)
C250 C251 C245 119.1(5)
C224 C251 C245 107.5(5)
C249 C252 C256 120.0
C249 C252 C248 120.1
C256 C252 C248 108.0
C256 C253 C254 120.0
C256 C253 C259 120.0
C254 C253 C259 108.0
C255 C254 C253 119.8(4)
C255 C254 C207 118.9(4)
C253 C254 C207 108.0
C253 C256 C252 120.0
C253 C256 C260 120.0
C252 C256 C260 108.0
C260 C257 C258 120.0
C260 C257 C243 120.0
C258 C257 C243 108.0
C259 C258 C257 120.0
C259 C258 C239 120.0
C257 C258 C239 108.0
C258 C259 C208 120.0
C258 C259 C253 120.0
C208 C259 C253 108.0
C257 C260 C256 120.0
C257 C260 C244 120.0
C256 C260 C244 108.0
C402 C401 C406 120.1
C402 C401 Cl2 119.9
C406 C401 Cl2 119.9
C401 C402 C403 119.9
C404 C403 C402 120.1
C405 C404 C403 119.9
C404 C405 C406 120.1
C405 C406 C401 119.8
C502 C501 C506 120.1
C502 C501 Cl3 120.0
C506 C501 Cl3 119.9
C501 C502 C503 119.9
C504 C503 C502 120.1
C505 C504 C503 119.9
C504 C505 C506 120.2
C505 C506 C501 119.8

loop_
_geom_bond_atom_site_label_1
_geom_bond_atom_site_label_2
_geom_bond_distance
N1 S1 1.565(5)
N1 S2 1.574(5)
S1 O1 1.423(5)
S1 O2 1.425(5)
S1 C1 1.818(5)
S2 O3 1.430(4)
S2 O4 1.430(4)
S2 C2 1.834(7)
C1 F3 1.329(6)
C1 F1 1.329(6)
C1 F2 1.339(6)
C2 F6 1.320(9)
C2 F5 1.325(9)
C2 F4 1.330(8)
C301 C306 1.3966
C301 C302 1.3968
C301 Cl1 1.7252
C302 C303 1.3979
C303 C304 1.3965
C304 C305 1.3964
C305 C306 1.3966
Li1 C109 2.301(18)
Li1 C115 2.33(2)
Li1 C121 2.332(19)
Li1 C112 2.355(18)
Li1 C114 2.381(10)
Li1 C110 2.391(10)
Li1 C120 2.400(16)
Li1 C116 2.515(16)
Li1 C113 2.518(13)
C11 C12 1.386(8)
C11 C16 1.398(7)
C11 C23 1.531(7)
C12 C13 1.394(8)
C13 C14 1.395(8)
C14 C15 1.374(9)
C15 C16 1.395(8)
C17 C18 1.391(8)
C17 C22 1.392(7)
C17 C23 1.537(7)
C18 C19 1.386(8)
C19 C20 1.381(9)
C20 C21 1.387(9)
C21 C22 1.376(8)
C23 C110 1.507(6)
C23 C114 1.511(6)
C110 C112 1.363(11)
C110 C109 1.536(11)
C114 C115 1.358(11)
C114 C121 1.529(11)
C109 C111 1.413(12)
C109 C120 1.484(10)
C112 C101 1.455(12)
C112 C113 1.471(11)
C115 C150 1.445(12)
C115 C116 1.476(11)
C121 C124 1.410(12)
C121 C120 1.486(11)
C101 C103 1.392(12)
C101 C102 1.428(12)
C111 C103 1.435(12)
C111 C119 1.452(11)
C113 C116 1.408(13)
C113 C106 1.495(9)
C116 C155 1.498(9)
C120 C118 1.404(12)
C124 C151 1.431(13)
C124 C123 1.469(13)
C150 C151 1.367(12)
C150 C149 1.465(12)
C106 C107 1.395(8)
C106 C102 1.449(8)
C118 C117 1.472(7)
C118 C122 1.474(7)
C155 C154 1.401(8)
C155 C149 1.451(7)
C102 C104 1.3896
C103 C135 1.4529
C104 C105 1.4528
C104 C133 1.4534
C105 C108 1.3901
C105 C138 1.4533
C107 C108 1.4524
C107 C154 1.4536
C108 C159 1.4531
C117 C119 1.3898
C117 C128 1.4535
C119 C127 1.4528
C122 C123 1.3900
C122 C129 1.4524
C123 C146 1.4533
C125 C127 1.3909
C125 C126 1.4530
C125 C136 1.4531
C126 C128 1.3896
C126 C130 1.4531
C127 C135 1.4529
C128 C129 1.4537
C129 C132 1.3896
C130 C131 1.3902
C130 C137 1.4523
C131 C132 1.4529
C131 C142 1.4530
C132 C147 1.4535
C133 C135 1.3896
C133 C134 1.4527
C134 C136 1.3907
C134 C138 1.4532
C136 C137 1.4526
C137 C140 1.3904
C138 C139 1.3895
C139 C158 1.4526
C139 C140 1.4528
C140 C143 1.4527
C141 C144 1.3903
C141 C142 1.4529
C141 C147 1.4531
C142 C143 1.3900
C143 C157 1.4528
C144 C148 1.4520
C144 C160 1.4535
C145 C148 1.3906
C145 C146 1.4527
C145 C151 1.4536
C146 C147 1.3896
C148 C152 1.4533
C149 C152 1.3906
C152 C156 1.4528
C153 C156 1.3901
C153 C159 1.4521
C153 C154 1.4524
C156 C160 1.4525
C157 C160 1.3905
C157 C158 1.4535
C158 C159 1.3899
C209 C211 1.399(12)
C209 C220 1.483(11)
C212 C201 1.449(13)
C212 C213 1.470(11)
C215 C250 1.448(12)
C215 C216 1.465(11)
C221 C224 1.403(12)
C221 C220 1.482(11)
C201 C203 1.353(15)
C201 C202 1.461(13)
C211 C203 1.413(12)
C211 C219 1.457(14)
C213 C216 1.406(15)
C213 C206 1.504(9)
C216 C255 1.495(10)
C220 C218 1.391(12)
C224 C251 1.436(14)
C224 C223 1.445(13)
C250 C251 1.356(13)
C250 C249 1.452(13)
C206 C207 1.396(8)
C206 C202 1.452(8)
C218 C222 1.469(7)
C218 C217 1.472(7)
C255 C254 1.394(8)
C255 C249 1.448(8)
C202 C204 1.3895
C203 C235 1.4521
C204 C233 1.4526
C204 C205 1.4527
C205 C208 1.3899
C205 C238 1.4531
C207 C208 1.4531
C207 C254 1.4533
C208 C259 1.4525
C217 C219 1.3901
C217 C228 1.4534
C219 C227 1.4527
C222 C223 1.3898
C222 C229 1.4531
C223 C246 1.4524
C225 C227 1.3899
C225 C236 1.4528
C225 C226 1.4540
C226 C228 1.3894
C226 C230 1.4533
C227 C235 1.4531
C228 C229 1.4532
C229 C232 1.3902
C230 C231 1.3900
C230 C237 1.4528
C231 C232 1.4526
C231 C242 1.4532
C232 C247 1.4536
C233 C235 1.3910
C233 C234 1.4524
C234 C236 1.3909
C234 C238 1.4532
C236 C237 1.4525
C237 C240 1.3903
C238 C239 1.3904
C239 C240 1.4519
C239 C258 1.4527
C240 C243 1.4532
C241 C244 1.3903
C241 C242 1.4528
C241 C247 1.4533
C242 C243 1.3903
C243 C257 1.4526
C244 C248 1.4524
C244 C260 1.4533
C245 C248 1.3899
C245 C246 1.4527
C245 C251 1.4530
C246 C247 1.3902
C248 C252 1.4530
C249 C252 1.3907
C252 C256 1.4527
C253 C256 1.3910
C253 C254 1.4523
C253 C259 1.4529
C256 C260 1.4531
C257 C260 1.3897
C257 C258 1.4526
C258 C259 1.3910
C401 C402 1.3970
C401 C406 1.3977
C401 Cl2 1.7251
C402 C403 1.3974
C403 C404 1.3967
C404 C405 1.3966
C405 C406 1.3972
C501 C502 1.3970
C501 C506 1.3984
C501 Cl3 1.7249
C502 C503 1.3979
C503 C504 1.3970
C504 C505 1.407
C505 C506 1.3974
